data_4103937
loop_
_publ_author_name
'Shinji Yamada'
'Yoko Tokugawa'

_publ_section_title
;
 Cation-\p Controlled Solid-State Photodimerization of 4-Azachalcones
;
_journal_name_full 'Journal of the American Chemical Society'
_journal_page_first 2098
_journal_page_last 2099
_journal_paper_doi 10.1021/ja809906c
_journal_volume 131
_journal_year 2009
_chemical_formula_moiety 'C15 H13 N O2 '
_chemical_formula_sum 'C15 H13 N O2'
_chemical_formula_weight 239.27
_space_group_IT_number 2
_symmetry_cell_setting triclinic
_symmetry_Int_Tables_number 2
_symmetry_space_group_name_Hall '-P 1'
_symmetry_space_group_name_H-M 'P -1'
_cell_angle_alpha 112.9008(15)
_cell_angle_beta 95.7517(18)
_cell_angle_gamma 96.4090(18)
_cell_formula_units_Z 4
_cell_length_a 3.85739(10)
_cell_length_b 17.2367(4)
_cell_length_c 19.2740(5)
_cell_measurement_reflns_used 4966
_cell_measurement_temperature 123.1
_cell_measurement_theta_max 68.2
_cell_measurement_theta_min 4.5
_cell_volume 1158.58(5)
_computing_cell_refinement PROCESS-AUTO
_computing_data_collection PROCESS-AUTO
_computing_data_reduction CrystalStructure
_computing_publication_material 'CrystalStructure 3.8'
_computing_structure_refinement SHELXL
_computing_structure_solution SHELXS97
_diffrn_detector_area_resol_mean 10.00
_diffrn_measured_fraction_theta_full 0.975
_diffrn_measured_fraction_theta_max 0.975
_diffrn_measurement_device_type 'Rigaku RAXIS-RAPID'
_diffrn_measurement_method \w
_diffrn_radiation_type 'Cu K\a'
_diffrn_radiation_wavelength 1.54187
_diffrn_reflns_av_R_equivalents 0.087
_diffrn_reflns_limit_h_max 4
_diffrn_reflns_limit_h_min -4
_diffrn_reflns_limit_k_max 20
_diffrn_reflns_limit_k_min -20
_diffrn_reflns_limit_l_max 23
_diffrn_reflns_limit_l_min -23
_diffrn_reflns_number 11914
_diffrn_reflns_theta_full 68.25
_diffrn_reflns_theta_max 68.25
_exptl_absorpt_coefficient_mu 0.739
_exptl_absorpt_correction_type none
_exptl_crystal_colour colorless
_exptl_crystal_density_diffrn 1.372
_exptl_crystal_density_method 'not measured'
_exptl_crystal_description prism
_exptl_crystal_F_000 504.00
_exptl_crystal_size_max 0.50
_exptl_crystal_size_mid 0.40
_exptl_crystal_size_min 0.30
_refine_diff_density_max 0.53
_refine_diff_density_min -0.46
_refine_ls_extinction_coef 0.0020(6)
_refine_ls_extinction_method SHELXL
_refine_ls_goodness_of_fit_ref 1.096
_refine_ls_hydrogen_treatment refall
_refine_ls_number_parameters 327
_refine_ls_number_reflns 4159
_refine_ls_R_factor_gt 0.0601
_refine_ls_shift/su_max 0.0000
_refine_ls_structure_factor_coef Fsqd
_refine_ls_weighting_details 'w = 1/[\s^2^(Fo^2^)+(0.0820P)^2^+0.2308P] where P=(Fo^2^+2Fc^2^)/3'
_refine_ls_weighting_scheme calc
_refine_ls_wR_factor_ref 0.1743
_reflns_number_gt 2972
_reflns_number_total 4159
_reflns_threshold_expression F^2^>2.0\s(F^2^)
_cod_data_source_file ja809906c_si_003.cif
_cod_data_source_block '_Compd1b'
_cod_original_formula_sum 'C15 H13 N O2 '
_cod_database_code 4103937

loop_
_symmetry_equiv_pos_site_id
_symmetry_equiv_pos_as_xyz
1 +X,+Y,+Z
2 -X,-Y,-Z

loop_
_atom_site_label
_atom_site_type_symbol
_atom_site_fract_x
_atom_site_fract_y
_atom_site_fract_z
_atom_site_U_iso_or_equiv
_atom_site_adp_type
_atom_site_occupancy
_atom_site_symmetry_multiplicity
_atom_site_calc_flag
_atom_site_refinement_flags
O(1) O 0.7376(4) 1.37069(11) 0.09478(9) 0.0242(4) Uani 1.00 1 d .
O(2) O 0.6608(4) 0.94161(11) 0.20151(9) 0.0218(4) Uani 1.00 1 d .
O(3) O 0.2718(4) 0.12932(11) 0.40518(9) 0.0246(4) Uani 1.00 1 d .
O(4) O 0.5173(4) 0.55829(11) 0.29854(9) 0.0221(4) Uani 1.00 1 d .
N(1) N 1.1672(5) 1.33137(14) -0.15090(12) 0.0238(5) Uani 1.00 1 d .
N(2) N 0.9869(5) 0.16883(14) 0.65076(12) 0.0233(5) Uani 1.00 1 d .
C(1) C 1.0287(6) 1.25505(16) -0.15382(14) 0.0228(5) Uani 1.00 1 d .
C(2) C 0.9128(6) 1.24258(16) -0.09252(14) 0.0215(5) Uani 1.00 1 d .
C(3) C 0.9392(5) 1.31265(15) -0.02348(13) 0.0187(5) Uani 1.00 1 d .
C(4) C 1.0842(6) 1.39180(16) -0.01977(14) 0.0218(5) Uani 1.00 1 d .
C(5) C 1.1942(6) 1.39770(17) -0.08401(15) 0.0235(5) Uani 1.00 1 d .
C(6) C 0.8120(5) 1.30660(15) 0.04547(13) 0.0190(5) Uani 1.00 1 d .
C(7) C 0.7890(6) 1.22467(16) 0.05307(13) 0.0200(5) Uani 1.00 1 d .
C(8) C 0.6669(5) 1.21555(15) 0.11249(13) 0.0177(5) Uani 1.00 1 d .
C(9) C 0.6510(5) 1.14211(15) 0.13249(13) 0.0172(5) Uani 1.00 1 d .
C(10) C 0.7457(5) 1.06406(15) 0.08714(13) 0.0189(5) Uani 1.00 1 d .
C(11) C 0.7392(6) 0.99842(16) 0.11096(14) 0.0206(5) Uani 1.00 1 d .
C(12) C 0.6460(5) 1.00909(16) 0.18199(13) 0.0177(5) Uani 1.00 1 d .
C(13) C 0.5460(5) 1.08580(16) 0.22776(13) 0.0190(5) Uani 1.00 1 d .
C(14) C 0.5477(5) 1.15010(15) 0.20206(13) 0.0175(5) Uani 1.00 1 d .
C(15) C 0.5694(6) 0.95117(17) 0.27492(14) 0.0245(5) Uani 1.00 1 d .
C(16) C 0.9278(6) 0.24449(17) 0.65378(14) 0.0235(5) Uani 1.00 1 d .
C(17) C 0.7620(6) 0.25738(16) 0.59239(14) 0.0212(5) Uani 1.00 1 d .
C(18) C 0.6498(5) 0.18738(15) 0.52354(14) 0.0189(5) Uani 1.00 1 d .
C(19) C 0.7116(6) 0.10788(16) 0.51985(14) 0.0225(5) Uani 1.00 1 d .
C(20) C 0.8798(6) 0.10260(16) 0.58393(14) 0.0232(5) Uani 1.00 1 d .
C(21) C 0.4599(6) 0.19335(15) 0.45446(13) 0.0188(5) Uani 1.00 1 d .
C(22) C 0.5114(6) 0.27553(16) 0.44698(13) 0.0198(5) Uani 1.00 1 d .
C(23) C 0.3387(5) 0.28434(15) 0.38732(13) 0.0185(5) Uani 1.00 1 d .
C(24) C 0.3754(5) 0.35783(15) 0.36760(13) 0.0175(5) Uani 1.00 1 d .
C(25) C 0.5947(6) 0.43601(15) 0.41279(13) 0.0190(5) Uani 1.00 1 d .
C(26) C 0.6291(6) 0.50128(16) 0.38888(13) 0.0200(5) Uani 1.00 1 d .
C(27) C 0.4548(6) 0.49105(15) 0.31818(13) 0.0179(5) Uani 1.00 1 d .
C(28) C 0.2316(5) 0.41430(15) 0.27225(14) 0.0190(5) Uani 1.00 1 d .
C(29) C 0.1961(5) 0.34967(15) 0.29782(13) 0.0175(5) Uani 1.00 1 d .
C(30) C 0.3428(6) 0.54873(17) 0.22508(14) 0.0242(5) Uani 1.00 1 d .
H(1) H 1.0087 1.2067 -0.2007 0.027 Uiso 1.00 1 c R
H(2) H 0.8170 1.1871 -0.0976 0.026 Uiso 1.00 1 c R
H(3) H 1.1078 1.4413 0.0263 0.026 Uiso 1.00 1 c R
H(4) H 1.2951 1.4523 -0.0802 0.028 Uiso 1.00 1 c R
H(5) H 0.8152 1.0564 0.0393 0.023 Uiso 1.00 1 c R
H(6) H 0.7985 0.9455 0.0789 0.025 Uiso 1.00 1 c R
H(7) H 0.4780 1.0935 0.2758 0.023 Uiso 1.00 1 c R
H(8) H 0.4758 1.2019 0.2329 0.021 Uiso 1.00 1 c R
H(9) H 1.0033 0.2928 0.7007 0.028 Uiso 1.00 1 c R
H(10) H 0.7266 0.3129 0.5976 0.025 Uiso 1.00 1 c R
H(11) H 0.6390 0.0582 0.4739 0.027 Uiso 1.00 1 c R
H(12) H 0.9225 0.0480 0.5803 0.028 Uiso 1.00 1 c R
H(13) H 0.7207 0.4437 0.4606 0.023 Uiso 1.00 1 c R
H(14) H 0.7735 0.5542 0.4209 0.024 Uiso 1.00 1 c R
H(15) H 0.1068 0.4068 0.2244 0.023 Uiso 1.00 1 c R
H(16) H 0.0437 0.2976 0.2667 0.021 Uiso 1.00 1 c R
H(17) H 0.8618 1.1775 0.0153 0.024 Uiso 1.00 1 c R
H(18) H 0.5789 1.2633 0.1461 0.021 Uiso 1.00 1 c R
H(19) H 0.6688 0.3228 0.4849 0.024 Uiso 1.00 1 c R
H(20) H 0.1708 0.2364 0.3536 0.022 Uiso 1.00 1 c R
H(21) H 0.7820 0.9747 0.3136 0.029 Uiso 1.00 1 c R
H(22) H 0.4680 0.8953 0.2726 0.029 Uiso 1.00 1 c R
H(23) H 0.3961 0.9900 0.2884 0.029 Uiso 1.00 1 c R
H(24) H 0.4930 0.5251 0.1864 0.029 Uiso 1.00 1 c R
H(25) H 0.2998 0.6046 0.2274 0.029 Uiso 1.00 1 c R
H(26) H 0.1171 0.5100 0.2116 0.029 Uiso 1.00 1 c R

loop_
_atom_site_aniso_label
_atom_site_aniso_U_11
_atom_site_aniso_U_22
_atom_site_aniso_U_33
_atom_site_aniso_U_12
_atom_site_aniso_U_13
_atom_site_aniso_U_23
O(1) 0.0317(10) 0.0233(9) 0.0186(9) 0.0081(7) 0.0059(7) 0.0082(7)
O(2) 0.0271(9) 0.0211(9) 0.0197(9) 0.0039(6) 0.0050(6) 0.0106(7)
O(3) 0.0276(9) 0.0253(10) 0.0192(9) -0.0008(7) 0.0003(6) 0.0093(7)
O(4) 0.0268(9) 0.0209(9) 0.0203(9) 0.0024(6) 0.0018(6) 0.0110(7)
N(1) 0.0236(11) 0.0273(12) 0.0211(11) 0.0039(8) 0.0038(8) 0.0105(9)
N(2) 0.0222(11) 0.0257(12) 0.0234(11) 0.0042(8) 0.0033(8) 0.0114(9)
C(1) 0.0297(14) 0.0190(13) 0.0159(12) 0.0024(10) 0.0019(9) 0.0040(10)
C(2) 0.0230(13) 0.0197(13) 0.0205(13) 0.0012(9) 0.0006(9) 0.0081(10)
C(3) 0.0155(11) 0.0217(13) 0.0184(12) 0.0035(9) 0.0000(8) 0.0082(10)
C(4) 0.0252(13) 0.0230(13) 0.0175(12) 0.0041(10) 0.0006(9) 0.0090(10)
C(5) 0.0222(13) 0.0206(13) 0.0263(13) -0.0003(9) 0.0018(9) 0.0094(11)
C(6) 0.0160(11) 0.0222(13) 0.0168(12) 0.0015(9) -0.0012(8) 0.0069(10)
C(7) 0.0187(12) 0.0245(13) 0.0172(12) 0.0046(9) 0.0022(8) 0.0088(10)
C(8) 0.0142(11) 0.0188(12) 0.0160(11) 0.0030(9) -0.0004(8) 0.0033(9)
C(9) 0.0130(11) 0.0202(12) 0.0163(11) -0.0002(8) -0.0008(8) 0.0067(10)
C(10) 0.0161(11) 0.0213(13) 0.0147(12) 0.0004(9) 0.0012(8) 0.0036(10)
C(11) 0.0172(12) 0.0215(13) 0.0200(12) 0.0035(9) 0.0023(9) 0.0051(10)
C(12) 0.0141(11) 0.0198(12) 0.0196(12) -0.0008(8) -0.0009(8) 0.0102(10)
C(13) 0.0154(11) 0.0235(13) 0.0175(12) 0.0014(9) 0.0028(8) 0.0082(10)
C(14) 0.0146(11) 0.0164(12) 0.0173(12) 0.0014(8) 0.0012(8) 0.0030(9)
C(15) 0.0247(13) 0.0301(15) 0.0254(14) 0.0046(10) 0.0050(10) 0.0182(11)
C(16) 0.0294(14) 0.0225(13) 0.0161(12) 0.0032(10) 0.0019(9) 0.0058(10)
C(17) 0.0232(12) 0.0205(13) 0.0217(13) 0.0038(9) 0.0043(9) 0.0102(10)
C(18) 0.0153(11) 0.0213(13) 0.0210(12) 0.0026(9) 0.0063(9) 0.0088(10)
C(19) 0.0265(13) 0.0222(13) 0.0184(12) 0.0027(10) 0.0044(9) 0.0081(10)
C(20) 0.0243(13) 0.0207(13) 0.0258(13) 0.0071(10) 0.0052(9) 0.0096(11)
C(21) 0.0178(11) 0.0216(13) 0.0169(12) 0.0041(9) 0.0069(9) 0.0065(10)
C(22) 0.0194(12) 0.0228(13) 0.0175(12) 0.0029(9) 0.0038(9) 0.0085(10)
C(23) 0.0156(11) 0.0193(12) 0.0172(12) 0.0033(9) 0.0056(8) 0.0031(10)
C(24) 0.0155(11) 0.0208(13) 0.0164(11) 0.0062(9) 0.0054(8) 0.0060(10)
C(25) 0.0156(11) 0.0226(13) 0.0155(12) 0.0041(9) 0.0017(8) 0.0042(10)
C(26) 0.0162(12) 0.0196(13) 0.0204(13) 0.0014(9) 0.0037(9) 0.0042(10)
C(27) 0.0186(12) 0.0198(12) 0.0181(12) 0.0067(9) 0.0080(8) 0.0084(10)
C(28) 0.0163(11) 0.0217(13) 0.0191(12) 0.0059(9) 0.0031(8) 0.0075(10)
C(29) 0.0148(11) 0.0163(12) 0.0176(12) 0.0025(8) 0.0031(8) 0.0026(9)
C(30) 0.0247(13) 0.0280(14) 0.0253(13) 0.0049(10) 0.0034(9) 0.0167(11)

loop_
_atom_type_symbol
_atom_type_description
_atom_type_scat_dispersion_real
_atom_type_scat_dispersion_imag
_atom_type_scat_source
C C 0.018 0.009
;
International Tables for Crystallography
(1992, Vol. C, Tables 4.2.6.8 and 6.1.1.4)
;
H H 0.000 0.000
;
International Tables for Crystallography
(1992, Vol. C, Table 6.1.1.4)
;
O O 0.049 0.032
;
International Tables for Crystallography
(1992, Vol. C, Tables 4.2.6.8 and 6.1.1.4)
;
N N 0.031 0.018
;
International Tables for Crystallography
(1992, Vol. C, Tables 4.2.6.8 and 6.1.1.4)
;

loop_
_geom_angle_atom_site_label_1
_geom_angle_atom_site_label_2
_geom_angle_atom_site_label_3
_geom_angle
_geom_angle_publ_flag
C(12) O(2) C(15) 117.13(18) yes
C(27) O(4) C(30) 117.22(17) yes
C(1) N(1) C(5) 116.3(2) yes
C(16) N(2) C(20) 116.3(2) yes
N(1) C(1) C(2) 123.9(2) yes
C(1) C(2) C(3) 118.9(2) yes
C(2) C(3) C(4) 117.6(2) yes
C(2) C(3) C(6) 123.2(2) yes
C(4) C(3) C(6) 119.20(19) yes
C(3) C(4) C(5) 119.2(2) yes
N(1) C(5) C(4) 124.0(2) yes
O(1) C(6) C(3) 119.1(2) yes
O(1) C(6) C(7) 122.0(2) yes
C(3) C(6) C(7) 118.85(19) yes
C(6) C(7) C(8) 121.0(2) yes
C(7) C(8) C(9) 128.6(2) yes
C(8) C(9) C(10) 123.9(2) yes
C(8) C(9) C(14) 118.6(2) yes
C(10) C(9) C(14) 117.5(2) yes
C(9) C(10) C(11) 120.9(2) yes
C(10) C(11) C(12) 120.4(2) yes
O(2) C(12) C(11) 115.9(2) yes
O(2) C(12) C(13) 124.4(2) yes
C(11) C(12) C(13) 119.7(2) yes
C(12) C(13) C(14) 118.8(2) yes
C(9) C(14) C(13) 122.6(2) yes
N(2) C(16) C(17) 124.1(2) yes
C(16) C(17) C(18) 118.6(2) yes
C(17) C(18) C(19) 117.7(2) yes
C(17) C(18) C(21) 123.2(2) yes
C(19) C(18) C(21) 119.12(18) yes
C(18) C(19) C(20) 118.8(2) yes
N(2) C(20) C(19) 124.5(2) yes
O(3) C(21) C(18) 119.2(2) yes
O(3) C(21) C(22) 122.0(2) yes
C(18) C(21) C(22) 118.73(17) yes
C(21) C(22) C(23) 120.66(19) yes
C(22) C(23) C(24) 128.30(19) yes
C(23) C(24) C(25) 124.1(2) yes
C(23) C(24) C(29) 118.52(18) yes
C(25) C(24) C(29) 117.3(2) yes
C(24) C(25) C(26) 120.9(2) yes
C(25) C(26) C(27) 120.8(2) yes
O(4) C(27) C(26) 116.26(18) yes
O(4) C(27) C(28) 124.1(2) yes
C(26) C(27) C(28) 119.6(2) yes
C(27) C(28) C(29) 118.7(2) yes
C(24) C(29) C(28) 122.59(19) yes
N(1) C(1) H(1) 118.1 no
C(2) C(1) H(1) 118.1 no
C(1) C(2) H(2) 120.5 no
C(3) C(2) H(2) 120.5 no
C(3) C(4) H(3) 120.4 no
C(5) C(4) H(3) 120.4 no
N(1) C(5) H(4) 118.0 no
C(4) C(5) H(4) 118.0 no
C(6) C(7) H(17) 119.5 no
C(8) C(7) H(17) 119.5 no
C(7) C(8) H(18) 115.7 no
C(9) C(8) H(18) 115.7 no
C(9) C(10) H(5) 119.5 no
C(11) C(10) H(5) 119.5 no
C(10) C(11) H(6) 119.8 no
C(12) C(11) H(6) 119.8 no
C(12) C(13) H(7) 120.6 no
C(14) C(13) H(7) 120.6 no
C(9) C(14) H(8) 118.7 no
C(13) C(14) H(8) 118.7 no
O(2) C(15) H(21) 109.5 no
O(2) C(15) H(22) 109.5 no
O(2) C(15) H(23) 109.5 no
H(21) C(15) H(22) 109.5 no
H(21) C(15) H(23) 109.5 no
H(22) C(15) H(23) 109.5 no
N(2) C(16) H(9) 118.0 no
C(17) C(16) H(9) 118.0 no
C(16) C(17) H(10) 120.7 no
C(18) C(17) H(10) 120.7 no
C(18) C(19) H(11) 120.6 no
C(20) C(19) H(11) 120.6 no
N(2) C(20) H(12) 117.8 no
C(19) C(20) H(12) 117.8 no
C(21) C(22) H(19) 119.7 no
C(23) C(22) H(19) 119.7 no
C(22) C(23) H(20) 115.8 no
C(24) C(23) H(20) 115.9 no
C(24) C(25) H(13) 119.6 no
C(26) C(25) H(13) 119.6 no
C(25) C(26) H(14) 119.6 no
C(27) C(26) H(14) 119.6 no
C(27) C(28) H(15) 120.6 no
C(29) C(28) H(15) 120.7 no
C(24) C(29) H(16) 118.7 no
C(28) C(29) H(16) 118.7 no
O(4) C(30) H(24) 109.5 no
O(4) C(30) H(25) 109.5 no
O(4) C(30) H(26) 109.5 no
H(24) C(30) H(25) 109.5 no
H(24) C(30) H(26) 109.5 no
H(25) C(30) H(26) 109.5 no

loop_
_geom_bond_atom_site_label_1
_geom_bond_atom_site_label_2
_geom_bond_distance
_geom_bond_publ_flag
O(1) C(6) 1.231(2) yes
O(2) C(12) 1.360(3) yes
O(2) C(15) 1.444(3) yes
O(3) C(21) 1.230(2) yes
O(4) C(27) 1.357(3) yes
O(4) C(30) 1.445(3) yes
N(1) C(1) 1.341(3) yes
N(1) C(5) 1.334(2) yes
N(2) C(16) 1.329(4) yes
N(2) C(20) 1.333(2) yes
C(1) C(2) 1.387(4) yes
C(2) C(3) 1.391(2) yes
C(3) C(4) 1.387(3) yes
C(3) C(6) 1.498(3) yes
C(4) C(5) 1.385(4) yes
C(6) C(7) 1.469(4) yes
C(7) C(8) 1.338(3) yes
C(8) C(9) 1.457(4) yes
C(9) C(10) 1.402(3) yes
C(9) C(14) 1.397(3) yes
C(10) C(11) 1.375(4) yes
C(11) C(12) 1.398(3) yes
C(12) C(13) 1.396(3) yes
C(13) C(14) 1.378(4) yes
C(16) C(17) 1.394(4) yes
C(17) C(18) 1.388(2) yes
C(18) C(19) 1.393(4) yes
C(18) C(21) 1.499(3) yes
C(19) C(20) 1.377(4) yes
C(21) C(22) 1.473(4) yes
C(22) C(23) 1.339(3) yes
C(23) C(24) 1.454(4) yes
C(24) C(25) 1.405(2) yes
C(24) C(29) 1.397(3) yes
C(25) C(26) 1.370(4) yes
C(26) C(27) 1.394(3) yes
C(27) C(28) 1.399(2) yes
C(28) C(29) 1.382(4) yes
C(1) H(1) 0.950 no
C(2) H(2) 0.950 no
C(4) H(3) 0.950 no
C(5) H(4) 0.950 no
C(7) H(17) 0.950 no
C(8) H(18) 0.950 no
C(10) H(5) 0.950 no
C(11) H(6) 0.950 no
C(13) H(7) 0.950 no
C(14) H(8) 0.950 no
C(15) H(21) 0.980 no
C(15) H(22) 0.980 no
C(15) H(23) 0.980 no
C(16) H(9) 0.950 no
C(17) H(10) 0.950 no
C(19) H(11) 0.950 no
C(20) H(12) 0.950 no
C(22) H(19) 0.950 no
C(23) H(20) 0.950 no
C(25) H(13) 0.950 no
C(26) H(14) 0.950 no
C(28) H(15) 0.950 no
C(29) H(16) 0.950 no
C(30) H(24) 0.980 no
C(30) H(25) 0.980 no
C(30) H(26) 0.980 no

loop_
_geom_contact_atom_site_label_1
_geom_contact_atom_site_label_2
_geom_contact_distance
_geom_contact_site_symmetry_2
O(1) C(3) 3.437(2) 1_455
O(1) C(4) 3.328(3) 1_455
O(1) C(6) 3.535(2) 1_455
O(1) C(28) 3.503(3) 1_665
O(1) C(30) 3.522(2) 1_665
O(2) C(1) 3.532(3) 2_775
O(2) C(2) 3.420(2) 2_675
O(3) C(13) 3.504(3) 1_545
O(3) C(15) 3.523(2) 1_545
O(3) C(18) 3.438(3) 1_455
O(3) C(19) 3.332(3) 1_455
O(3) C(21) 3.533(3) 1_455
O(4) C(16) 3.540(3) 2_766
O(4) C(17) 3.420(2) 2_666
N(1) C(16) 3.446(3) 1_564
N(1) C(30) 3.582(4) 2_675
N(1) C(30) 3.443(4) 2_775
N(2) C(1) 3.448(3) 1_546
N(2) C(15) 3.587(3) 2_666
N(2) C(15) 3.445(4) 2_766
C(1) O(2) 3.532(3) 2_775
C(1) N(2) 3.448(3) 1_564
C(1) C(2) 3.553(3) 1_655
C(2) O(2) 3.420(2) 2_675
C(2) C(1) 3.553(3) 1_455
C(3) O(1) 3.437(2) 1_655
C(3) C(6) 3.522(3) 1_655
C(4) O(1) 3.328(3) 1_655
C(4) C(5) 3.557(3) 1_455
C(5) C(4) 3.557(3) 1_655
C(6) O(1) 3.535(2) 1_655
C(6) C(3) 3.522(3) 1_455
C(7) C(8) 3.505(3) 1_655
C(8) C(7) 3.505(3) 1_455
C(9) C(10) 3.492(3) 1_455
C(9) C(14) 3.550(3) 1_655
C(10) C(9) 3.492(3) 1_655
C(10) C(10) 3.431(2) 2_675
C(10) C(14) 3.424(2) 1_655
C(11) C(12) 3.584(3) 1_655
C(11) C(13) 3.454(2) 1_655
C(12) C(11) 3.584(3) 1_455
C(12) C(13) 3.469(3) 1_655
C(13) O(3) 3.504(3) 1_565
C(13) C(11) 3.454(2) 1_455
C(13) C(12) 3.469(3) 1_455
C(14) C(9) 3.550(3) 1_455
C(14) C(10) 3.424(2) 1_455
C(15) O(3) 3.523(2) 1_565
C(15) N(2) 3.587(3) 2_666
C(15) N(2) 3.445(4) 2_766
C(16) O(4) 3.540(3) 2_766
C(16) N(1) 3.446(3) 1_546
C(16) C(17) 3.551(3) 1_655
C(17) O(4) 3.420(2) 2_666
C(17) C(16) 3.551(3) 1_455
C(18) O(3) 3.438(3) 1_655
C(18) C(21) 3.524(3) 1_655
C(19) O(3) 3.332(3) 1_655
C(19) C(20) 3.556(3) 1_455
C(20) C(19) 3.556(3) 1_655
C(21) O(3) 3.533(3) 1_655
C(21) C(18) 3.524(3) 1_455
C(22) C(23) 3.506(3) 1_655
C(23) C(22) 3.506(3) 1_455
C(24) C(25) 3.488(3) 1_455
C(24) C(29) 3.557(3) 1_655
C(25) C(24) 3.488(3) 1_655
C(25) C(25) 3.432(3) 2_666
C(25) C(29) 3.427(3) 1_655
C(26) C(27) 3.584(3) 1_655
C(26) C(28) 3.450(3) 1_655
C(27) C(26) 3.584(3) 1_455
C(27) C(28) 3.467(3) 1_655
C(28) O(1) 3.503(3) 1_445
C(28) C(26) 3.450(3) 1_455
C(28) C(27) 3.467(3) 1_455
C(29) C(24) 3.557(3) 1_455
C(29) C(25) 3.427(3) 1_455
C(30) O(1) 3.522(2) 1_445
C(30) N(1) 3.582(4) 2_675
C(30) N(1) 3.443(4) 2_775
O(1) H(3) 3.224 1_455
O(1) H(4) 3.185 2_785
O(1) H(15) 3.591 1_565
O(1) H(15) 2.557 1_665
O(1) H(24) 2.886 1_565
O(1) H(24) 3.503 1_665
O(1) H(26) 2.707 1_665
O(2) H(1) 3.418 2_675
O(2) H(1) 2.976 2_775
O(2) H(2) 2.686 2_675
O(2) H(2) 3.367 2_775
O(2) H(22) 3.572 1_655
O(2) H(23) 2.997 1_655
O(3) H(7) 3.582 1_445
O(3) H(7) 2.559 1_545
O(3) H(11) 3.235 1_455
O(3) H(12) 3.191 2_656
O(3) H(21) 2.887 1_445
O(3) H(21) 3.507 1_545
O(3) H(23) 2.708 1_545
O(4) H(9) 3.428 2_666
O(4) H(9) 2.986 2_766
O(4) H(10) 2.685 2_666
O(4) H(10) 3.372 2_766
O(4) H(25) 3.573 1_655
O(4) H(26) 2.996 1_655
N(1) H(9) 2.662 1_564
N(1) H(24) 3.013 2_775
N(1) H(25) 2.795 2_675
N(1) H(25) 2.998 2_775
N(1) H(26) 3.598 2_675
N(2) H(1) 2.668 1_546
N(2) H(21) 3.014 2_766
N(2) H(22) 2.800 2_666
N(2) H(22) 2.999 2_766
C(1) H(2) 3.594 1_655
C(1) H(9) 3.111 1_564
C(1) H(22) 3.004 2_675
C(1) H(25) 3.530 2_675
C(2) H(22) 3.410 2_675
C(4) H(3) 3.094 2_785
C(4) H(4) 3.558 1_455
C(4) H(4) 3.238 2_785
C(4) H(4) 3.205 2_885
C(5) H(3) 2.978 2_785
C(5) H(3) 3.393 2_885
C(5) H(4) 3.439 2_885
C(5) H(24) 3.047 2_775
C(5) H(25) 3.180 2_675
C(5) H(25) 3.530 2_775
C(5) H(26) 3.592 2_675
C(6) H(15) 3.211 1_665
C(7) H(6) 3.430 2_675
C(7) H(15) 3.539 1_665
C(7) H(17) 3.514 1_455
C(7) H(18) 3.235 1_655
C(8) H(15) 3.298 1_665
C(8) H(16) 2.890 1_665
C(8) H(17) 3.318 1_455
C(8) H(18) 3.458 1_655
C(9) H(5) 3.393 1_455
C(9) H(8) 3.378 1_655
C(9) H(16) 3.014 1_665
C(10) H(5) 3.590 1_455
C(10) H(5) 2.989 2_675
C(10) H(5) 3.285 2_775
C(10) H(6) 3.584 2_675
C(11) H(2) 3.551 2_675
C(11) H(5) 3.167 2_675
C(11) H(5) 3.386 2_775
C(11) H(6) 3.571 1_455
C(11) H(17) 3.471 2_675
C(12) H(2) 3.325 2_675
C(12) H(6) 3.470 1_455
C(12) H(7) 3.381 1_655
C(12) H(23) 3.498 1_655
C(13) H(7) 3.596 1_655
C(13) H(20) 3.371 1_565
C(13) H(20) 3.311 1_665
C(14) H(8) 3.523 1_655
C(14) H(16) 3.305 1_565
C(14) H(16) 2.766 1_665
C(14) H(20) 3.288 1_565
C(14) H(20) 3.306 1_665
C(15) H(1) 3.065 2_675
C(15) H(1) 3.244 2_775
C(15) H(2) 3.380 2_675
C(15) H(11) 3.516 1_565
C(15) H(12) 3.525 2_666
C(15) H(12) 3.240 2_766
C(15) H(21) 3.231 1_455
C(15) H(23) 3.148 1_655
C(16) H(1) 3.113 1_546
C(16) H(10) 3.593 1_655
C(16) H(22) 3.525 2_666
C(16) H(25) 3.010 2_666
C(17) H(25) 3.412 2_666
C(19) H(11) 3.078 2_656
C(19) H(12) 3.554 1_455
C(19) H(12) 3.237 2_656
C(19) H(12) 3.208 2_756
C(20) H(11) 2.973 2_656
C(20) H(11) 3.395 2_756
C(20) H(12) 3.445 2_756
C(20) H(21) 3.050 2_766
C(20) H(22) 3.182 2_666
C(20) H(22) 3.534 2_766
C(20) H(23) 3.596 2_666
C(21) H(7) 3.208 1_545
C(22) H(7) 3.538 1_545
C(22) H(14) 3.431 2_666
C(22) H(19) 3.516 1_455
C(22) H(20) 3.243 1_655
C(23) H(7) 3.294 1_545
C(23) H(8) 2.890 1_545
C(23) H(19) 3.322 1_455
C(23) H(20) 3.464 1_655
C(24) H(8) 3.020 1_545
C(24) H(13) 3.385 1_455
C(24) H(16) 3.396 1_655
C(25) H(13) 3.586 1_455
C(25) H(13) 2.993 2_666
C(25) H(13) 3.283 2_766
C(25) H(14) 3.587 2_666
C(26) H(10) 3.551 2_666
C(26) H(13) 3.173 2_666
C(26) H(13) 3.388 2_766
C(26) H(14) 3.570 1_455
C(26) H(19) 3.469 2_666
C(27) H(10) 3.321 2_666
C(27) H(14) 3.466 1_455
C(27) H(15) 3.374 1_655
C(27) H(26) 3.499 1_655
C(28) H(15) 3.591 1_655
C(28) H(18) 3.378 1_445
C(28) H(18) 3.315 1_545
C(29) H(8) 3.319 1_445
C(29) H(8) 2.761 1_545
C(29) H(16) 3.533 1_655
C(29) H(18) 3.296 1_445
C(29) H(18) 3.304 1_545
C(30) H(3) 3.512 1_445
C(30) H(4) 3.525 2_675
C(30) H(4) 3.240 2_775
C(30) H(9) 3.073 2_666
C(30) H(9) 3.251 2_766
C(30) H(10) 3.380 2_666
C(30) H(24) 3.231 1_455
C(30) H(26) 3.147 1_655
H(1) O(2) 3.418 2_675
H(1) O(2) 2.976 2_775
H(1) N(2) 2.668 1_564
H(1) C(15) 3.065 2_675
H(1) C(15) 3.244 2_775
H(1) C(16) 3.113 1_564
H(1) H(9) 2.831 1_564
H(1) H(21) 3.284 2_775
H(1) H(22) 2.294 2_675
H(1) H(22) 2.923 2_775
H(1) H(23) 3.257 2_675
H(2) O(2) 2.686 2_675
H(2) O(2) 3.367 2_775
H(2) C(1) 3.594 1_455
H(2) C(11) 3.551 2_675
H(2) C(12) 3.325 2_675
H(2) C(15) 3.380 2_675
H(2) H(6) 3.254 2_675
H(2) H(6) 2.973 2_775
H(2) H(22) 3.127 2_675
H(3) O(1) 3.224 1_655
H(3) C(4) 3.094 2_785
H(3) C(5) 2.978 2_785
H(3) C(5) 3.393 2_885
H(3) C(30) 3.512 1_665
H(3) H(3) 2.759 2_785
H(3) H(4) 2.516 2_785
H(3) H(4) 2.615 2_885
H(3) H(24) 2.991 1_665
H(3) H(26) 3.291 1_665
H(4) O(1) 3.185 2_785
H(4) C(4) 3.558 1_655
H(4) C(4) 3.238 2_785
H(4) C(4) 3.205 2_885
H(4) C(5) 3.439 2_885
H(4) C(30) 3.525 2_675
H(4) C(30) 3.240 2_775
H(4) H(3) 2.516 2_785
H(4) H(3) 2.615 2_885
H(4) H(4) 3.041 2_885
H(4) H(24) 2.427 2_775
H(4) H(25) 3.209 2_675
H(4) H(25) 3.243 2_775
H(4) H(26) 3.172 2_675
H(5) C(9) 3.393 1_655
H(5) C(10) 3.590 1_655
H(5) C(10) 2.989 2_675
H(5) C(10) 3.285 2_775
H(5) C(11) 3.167 2_675
H(5) C(11) 3.386 2_775
H(5) H(5) 2.811 2_675
H(5) H(5) 2.620 2_775
H(5) H(6) 3.105 2_675
H(5) H(6) 2.837 2_775
H(6) C(7) 3.430 2_675
H(6) C(10) 3.584 2_675
H(6) C(11) 3.571 1_655
H(6) C(12) 3.470 1_655
H(6) H(2) 3.254 2_675
H(6) H(2) 2.973 2_775
H(6) H(5) 3.105 2_675
H(6) H(5) 2.837 2_775
H(6) H(17) 3.025 2_675
H(6) H(17) 2.758 2_775
H(7) O(3) 2.559 1_565
H(7) O(3) 3.582 1_665
H(7) C(12) 3.381 1_455
H(7) C(13) 3.596 1_455
H(7) C(21) 3.208 1_565
H(7) C(22) 3.538 1_565
H(7) C(23) 3.294 1_565
H(7) H(20) 2.803 1_565
H(7) H(20) 3.211 1_665
H(7) H(21) 3.502 1_455
H(8) C(9) 3.378 1_455
H(8) C(14) 3.523 1_455
H(8) C(23) 2.890 1_565
H(8) C(24) 3.020 1_565
H(8) C(29) 2.761 1_565
H(8) C(29) 3.319 1_665
H(8) H(16) 2.433 1_565
H(8) H(16) 2.453 1_665
H(8) H(20) 2.603 1_565
H(8) H(20) 3.205 1_665
H(9) O(4) 3.428 2_666
H(9) O(4) 2.986 2_766
H(9) N(1) 2.662 1_546
H(9) C(1) 3.111 1_546
H(9) C(30) 3.073 2_666
H(9) C(30) 3.251 2_766
H(9) H(1) 2.831 1_546
H(9) H(24) 3.292 2_766
H(9) H(25) 2.301 2_666
H(9) H(25) 2.926 2_766
H(9) H(26) 3.266 2_666
H(10) O(4) 2.685 2_666
H(10) O(4) 3.372 2_766
H(10) C(16) 3.593 1_455
H(10) C(26) 3.551 2_666
H(10) C(27) 3.321 2_666
H(10) C(30) 3.380 2_666
H(10) H(14) 3.253 2_666
H(10) H(14) 2.980 2_766
H(10) H(25) 3.127 2_666
H(11) O(3) 3.235 1_655
H(11) C(15) 3.516 1_545
H(11) C(19) 3.078 2_656
H(11) C(20) 2.973 2_656
H(11) C(20) 3.395 2_756
H(11) H(11) 2.736 2_656
H(11) H(12) 2.511 2_656
H(11) H(12) 2.619 2_756
H(11) H(21) 2.997 1_545
H(11) H(23) 3.295 1_545
H(12) O(3) 3.191 2_656
H(12) C(15) 3.525 2_666
H(12) C(15) 3.240 2_766
H(12) C(19) 3.554 1_655
H(12) C(19) 3.237 2_656
H(12) C(19) 3.208 2_756
H(12) C(20) 3.445 2_756
H(12) H(11) 2.511 2_656
H(12) H(11) 2.619 2_756
H(12) H(12) 3.046 2_756
H(12) H(21) 2.428 2_766
H(12) H(22) 3.209 2_666
H(12) H(22) 3.243 2_766
H(12) H(23) 3.175 2_666
H(13) C(24) 3.385 1_655
H(13) C(25) 3.586 1_655
H(13) C(25) 2.993 2_666
H(13) C(25) 3.283 2_766
H(13) C(26) 3.173 2_666
H(13) C(26) 3.388 2_766
H(13) H(13) 2.817 2_666
H(13) H(13) 2.614 2_766
H(13) H(14) 3.111 2_666
H(13) H(14) 2.838 2_766
H(14) C(22) 3.431 2_666
H(14) C(25) 3.587 2_666
H(14) C(26) 3.570 1_655
H(14) C(27) 3.466 1_655
H(14) H(10) 3.253 2_666
H(14) H(10) 2.980 2_766
H(14) H(13) 3.111 2_666
H(14) H(13) 2.838 2_766
H(14) H(19) 3.023 2_666
H(14) H(19) 2.761 2_766
H(15) O(1) 2.557 1_445
H(15) O(1) 3.591 1_545
H(15) C(6) 3.211 1_445
H(15) C(7) 3.539 1_445
H(15) C(8) 3.298 1_445
H(15) C(27) 3.374 1_455
H(15) C(28) 3.591 1_455
H(15) H(18) 2.810 1_445
H(15) H(18) 3.219 1_545
H(15) H(24) 3.492 1_455
H(16) C(8) 2.890 1_445
H(16) C(9) 3.014 1_445
H(16) C(14) 2.766 1_445
H(16) C(14) 3.305 1_545
H(16) C(24) 3.396 1_455
H(16) C(29) 3.533 1_455
H(16) H(8) 2.453 1_445
H(16) H(8) 2.433 1_545
H(16) H(18) 2.613 1_445
H(16) H(18) 3.191 1_545
H(17) C(7) 3.514 1_655
H(17) C(8) 3.318 1_655
H(17) C(11) 3.471 2_675
H(17) H(6) 3.025 2_675
H(17) H(6) 2.758 2_775
H(17) H(18) 3.314 1_655
H(18) C(7) 3.235 1_455
H(18) C(8) 3.458 1_455
H(18) C(28) 3.315 1_565
H(18) C(28) 3.378 1_665
H(18) C(29) 3.304 1_565
H(18) C(29) 3.296 1_665
H(18) H(15) 3.219 1_565
H(18) H(15) 2.810 1_665
H(18) H(16) 3.191 1_565
H(18) H(16) 2.613 1_665
H(18) H(17) 3.314 1_455
H(19) C(22) 3.516 1_655
H(19) C(23) 3.322 1_655
H(19) C(26) 3.469 2_666
H(19) H(14) 3.023 2_666
H(19) H(14) 2.761 2_766
H(19) H(20) 3.326 1_655
H(20) C(13) 3.311 1_445
H(20) C(13) 3.371 1_545
H(20) C(14) 3.306 1_445
H(20) C(14) 3.288 1_545
H(20) C(22) 3.243 1_455
H(20) C(23) 3.464 1_455
H(20) H(7) 3.211 1_445
H(20) H(7) 2.803 1_545
H(20) H(8) 3.205 1_445
H(20) H(8) 2.603 1_545
H(20) H(19) 3.326 1_455
H(21) O(3) 3.507 1_565
H(21) O(3) 2.887 1_665
H(21) N(2) 3.014 2_766
H(21) C(15) 3.231 1_655
H(21) C(20) 3.050 2_766
H(21) H(1) 3.284 2_775
H(21) H(7) 3.502 1_655
H(21) H(11) 2.997 1_565
H(21) H(12) 2.428 2_766
H(21) H(22) 3.144 1_655
H(21) H(23) 2.471 1_655
H(22) O(2) 3.572 1_455
H(22) N(2) 2.800 2_666
H(22) N(2) 2.999 2_766
H(22) C(1) 3.004 2_675
H(22) C(2) 3.410 2_675
H(22) C(16) 3.525 2_666
H(22) C(20) 3.182 2_666
H(22) C(20) 3.534 2_766
H(22) H(1) 2.294 2_675
H(22) H(1) 2.923 2_775
H(22) H(2) 3.127 2_675
H(22) H(12) 3.209 2_666
H(22) H(12) 3.243 2_766
H(22) H(21) 3.144 1_455
H(23) O(2) 2.997 1_455
H(23) O(3) 2.708 1_565
H(23) C(12) 3.498 1_455
H(23) C(15) 3.148 1_455
H(23) C(20) 3.596 2_666
H(23) H(1) 3.257 2_675
H(23) H(11) 3.295 1_565
H(23) H(12) 3.175 2_666
H(23) H(21) 2.471 1_455
H(24) O(1) 3.503 1_445
H(24) O(1) 2.886 1_545
H(24) N(1) 3.013 2_775
H(24) C(5) 3.047 2_775
H(24) C(30) 3.231 1_655
H(24) H(3) 2.991 1_445
H(24) H(4) 2.427 2_775
H(24) H(9) 3.292 2_766
H(24) H(15) 3.492 1_655
H(24) H(25) 3.146 1_655
H(24) H(26) 2.471 1_655
H(25) O(4) 3.573 1_455
H(25) N(1) 2.795 2_675
H(25) N(1) 2.998 2_775
H(25) C(1) 3.530 2_675
H(25) C(5) 3.180 2_675
H(25) C(5) 3.530 2_775
H(25) C(16) 3.010 2_666
H(25) C(17) 3.412 2_666
H(25) H(4) 3.209 2_675
H(25) H(4) 3.243 2_775
H(25) H(9) 2.301 2_666
H(25) H(9) 2.926 2_766
H(25) H(10) 3.127 2_666
H(25) H(24) 3.146 1_455
H(26) O(1) 2.707 1_445
H(26) O(4) 2.996 1_455
H(26) N(1) 3.598 2_675
H(26) C(5) 3.592 2_675
H(26) C(27) 3.499 1_455
H(26) C(30) 3.147 1_455
H(26) H(3) 3.291 1_445
H(26) H(4) 3.172 2_675
H(26) H(9) 3.266 2_666
H(26) H(24) 2.471 1_455

loop_
_geom_torsion_atom_site_label_1
_geom_torsion_atom_site_label_2
_geom_torsion_atom_site_label_3
_geom_torsion_atom_site_label_4
_geom_torsion
C(15) O(2) C(12) C(11) 179.38(18)
C(15) O(2) C(12) C(13) -0.6(2)
C(30) O(4) C(27) C(26) 179.3(2)
C(30) O(4) C(27) C(28) -0.6(3)
C(1) N(1) C(5) C(4) -1.0(3)
C(5) N(1) C(1) C(2) 0.6(3)
C(16) N(2) C(20) C(19) -0.9(3)
C(20) N(2) C(16) C(17) 0.5(3)
N(1) C(1) C(2) C(3) 0.1(3)
C(1) C(2) C(3) C(4) -0.5(3)
C(1) C(2) C(3) C(6) 178.1(2)
C(2) C(3) C(4) C(5) 0.2(3)
C(2) C(3) C(6) O(1) -156.8(2)
C(2) C(3) C(6) C(7) 24.9(3)
C(4) C(3) C(6) O(1) 21.8(3)
C(4) C(3) C(6) C(7) -156.6(2)
C(6) C(3) C(4) C(5) -178.5(2)
C(3) C(4) C(5) N(1) 0.6(4)
O(1) C(6) C(7) C(8) 3.7(3)
C(3) C(6) C(7) C(8) -178.0(2)
C(6) C(7) C(8) C(9) -174.7(2)
C(7) C(8) C(9) C(10) -4.5(3)
C(7) C(8) C(9) C(14) 173.1(2)
C(8) C(9) C(10) C(11) 177.1(2)
C(8) C(9) C(14) C(13) -175.92(19)
C(10) C(9) C(14) C(13) 1.9(3)
C(14) C(9) C(10) C(11) -0.5(3)
C(9) C(10) C(11) C(12) -1.6(3)
C(10) C(11) C(12) O(2) -177.55(19)
C(10) C(11) C(12) C(13) 2.4(3)
O(2) C(12) C(13) C(14) 178.85(19)
C(11) C(12) C(13) C(14) -1.1(3)
C(12) C(13) C(14) C(9) -1.1(3)
N(2) C(16) C(17) C(18) 0.1(3)
C(16) C(17) C(18) C(19) -0.3(3)
C(16) C(17) C(18) C(21) 178.3(2)
C(17) C(18) C(19) C(20) -0.1(3)
C(17) C(18) C(21) O(3) -156.7(2)
C(17) C(18) C(21) C(22) 24.7(3)
C(19) C(18) C(21) O(3) 21.9(3)
C(19) C(18) C(21) C(22) -156.7(2)
C(21) C(18) C(19) C(20) -178.7(2)
C(18) C(19) C(20) N(2) 0.7(4)
O(3) C(21) C(22) C(23) 3.5(3)
C(18) C(21) C(22) C(23) -178.0(2)
C(21) C(22) C(23) C(24) -175.0(2)
C(22) C(23) C(24) C(25) -3.8(4)
C(22) C(23) C(24) C(29) 173.0(2)
C(23) C(24) C(25) C(26) 176.9(2)
C(23) C(24) C(29) C(28) -176.1(2)
C(25) C(24) C(29) C(28) 0.9(3)
C(29) C(24) C(25) C(26) 0.1(2)
C(24) C(25) C(26) C(27) -1.7(3)
C(25) C(26) C(27) O(4) -177.4(2)
C(25) C(26) C(27) C(28) 2.4(3)
O(4) C(27) C(28) C(29) 178.4(2)
C(26) C(27) C(28) C(29) -1.4(3)
C(27) C(28) C(29) C(24) -0.3(3)
